data_1560904
loop_
_publ_author_name
'Cramer, Alisha J.'
'Cole, Jacqueline M.'

_publ_section_title
;
 Host-guest prospects of neodymium and gadolinium ultraphosphate
 frameworks for nuclear waste storage: Multi-temperature topological
 analysis of nanoporous cages in RP5O14
;
_journal_name_full 'Journal of Solid State Chemistry'
_journal_page_first 250
_journal_page_last 257
_journal_paper_doi 10.1016/j.jssc.2018.07.020
_journal_volume 266
_journal_year 2018
_chemical_formula_sum 'Gd O14 P5'
_chemical_formula_weight 536.10
_space_group_IT_number 53
_space_group_name_Hall '-P 2ac 2'
_space_group_name_H-M_alt 'P m n a'
_symmetry_cell_setting orthorhombic
_symmetry_space_group_name_H-M 'P m n a'
_atom_sites_solution_hydrogens none
_atom_sites_solution_primary direct
_atom_sites_solution_secondary difmap
_audit_creation_method SHELXL-97
_cell_angle_alpha 90.00
_cell_angle_beta 90.00
_cell_angle_gamma 90.00
_cell_formula_units_Z 4
_cell_length_a 12.988(3)
_cell_length_b 8.7130(17)
_cell_length_c 8.9390(18)
_cell_measurement_reflns_used 512
_cell_measurement_temperature 420(2)
_cell_measurement_theta_max 28.28
_cell_measurement_theta_min 2.0
_cell_volume 1011.6(4)
_computing_cell_refinement
;
Rigaku CrystalClear-SM Expert 2.0
;
_computing_data_collection 'Rigaku CrystalClear-SM Expert 2.0'
_computing_data_reduction
;
Rigaku CrystalClear-SM Expert 2.0
;
_computing_molecular_graphics
;
SHELXTL-PLUS (Sheldrick, 1995)
;
_computing_publication_material 'SHELXL-97 (Sheldrick, 1997)'
_computing_structure_refinement 'SHELXL-97 (Sheldrick, 1997)'
_computing_structure_solution 'SHELXS-97 (Sheldrick, 1990)'
_diffrn_ambient_temperature 420(2)
_diffrn_measured_fraction_theta_full 0.855
_diffrn_measured_fraction_theta_max 0.855
_diffrn_measurement_device_type 'Rigaku Saturn 724+ CCD'
_diffrn_measurement_method '\w scans'
_diffrn_radiation_monochromator graphite
_diffrn_radiation_source 'fine-focus sealed tube'
_diffrn_radiation_type MoK\a
_diffrn_radiation_wavelength 0.71073
_diffrn_reflns_av_R_equivalents 0.0622
_diffrn_reflns_av_sigmaI/netI 0.0414
_diffrn_reflns_limit_h_max 17
_diffrn_reflns_limit_h_min -17
_diffrn_reflns_limit_k_max 7
_diffrn_reflns_limit_k_min -11
_diffrn_reflns_limit_l_max 6
_diffrn_reflns_limit_l_min -12
_diffrn_reflns_number 3818
_diffrn_reflns_theta_full 30.63
_diffrn_reflns_theta_max 30.63
_diffrn_reflns_theta_min 3.27
_diffrn_standards_decay_% 0
_diffrn_standards_interval_count 0
_diffrn_standards_interval_time 0
_diffrn_standards_number 0
_exptl_absorpt_coefficient_mu 7.436
_exptl_absorpt_correction_T_max 0.105
_exptl_absorpt_correction_T_min 0.069
_exptl_absorpt_correction_type empirical
_exptl_absorpt_process_details
;
T. Higashi, ABSCOR, empirical absorption correction
;
_exptl_crystal_colour colourless
_exptl_crystal_density_diffrn 3.520
_exptl_crystal_density_method 'not measured'
_exptl_crystal_description block
_exptl_crystal_F_000 1004
_exptl_crystal_size_max 0.4
_exptl_crystal_size_mid 0.4
_exptl_crystal_size_min 0.3
_refine_diff_density_max 1.730
_refine_diff_density_min -1.326
_refine_diff_density_rms 0.248
_refine_ls_extinction_coef 0.0130(8)
_refine_ls_extinction_expression Fc^*^=kFc[1+0.001xFc^2^\l^3^/sin(2\q)]^-1/4^
_refine_ls_extinction_method SHELXL
_refine_ls_goodness_of_fit_ref 1.240
_refine_ls_hydrogen_treatment none
_refine_ls_matrix_type full
_refine_ls_number_parameters 99
_refine_ls_number_reflns 1397
_refine_ls_number_restraints 0
_refine_ls_restrained_S_all 1.240
_refine_ls_R_factor_all 0.0329
_refine_ls_R_factor_gt 0.0325
_refine_ls_shift/su_max 0.000
_refine_ls_shift/su_mean 0.000
_refine_ls_structure_factor_coef Fsqd
_refine_ls_weighting_details 'calc w=1/[\s^2^(Fo^2^)+(0.0362P)^2^+2.5002P] where P=(Fo^2^+2Fc^2^)/3'
_refine_ls_weighting_scheme calc
_refine_ls_wR_factor_gt 0.0802
_refine_ls_wR_factor_ref 0.0806
_reflns_number_gt 1383
_reflns_number_total 1397
_reflns_threshold_expression >2sigma(I)
_cod_data_source_file 2gd420d-1a.cif
_cod_data_source_block 2gd420d-1a
_cod_original_cell_volume 1011.6(3)
_cod_original_sg_symbol_H-M Pmna
_cod_database_code 1560904

loop_
_symmetry_equiv_pos_as_xyz
'x, y, z'
'-x+1/2, -y, z+1/2'
'-x+1/2, y, -z+1/2'
'x, -y, -z'
'-x, -y, -z'
'x-1/2, y, -z-1/2'
'x-1/2, -y, z-1/2'
'-x, y, z'

loop_
_atom_site_label
_atom_site_type_symbol
_atom_site_fract_x
_atom_site_fract_y
_atom_site_fract_z
_atom_site_U_iso_or_equiv
_atom_site_adp_type
_atom_site_occupancy
_atom_site_symmetry_multiplicity
_atom_site_calc_flag
_atom_site_refinement_flags
_atom_site_disorder_assembly
_atom_site_disorder_group
Gd1 Gd 0.0000 0.72288(3) 0.18994(3) 0.00986(14) Uani 1 2 d S . .
P1 P -0.16494(8) 0.23660(11) 0.45097(11) 0.0107(2) Uani 1 1 d . . .
P2 P 0.0000 0.31481(17) 0.24512(15) 0.0101(3) Uani 1 2 d S . .
P3 P 0.20196(11) 0.5000 0.0000 0.0119(3) Uani 1 2 d S . .
P4 P 0.17229(10) 1.0000 0.0000 0.0103(3) Uani 1 2 d S . .
O1 O -0.0942(3) 0.2148(4) 0.3123(3) 0.0183(7) Uani 1 1 d . . .
O2 O 0.0000 0.4686(6) 0.3121(4) 0.0182(9) Uani 1 2 d S . .
O3 O 0.0000 0.2903(6) 0.0828(5) 0.0219(10) Uani 1 2 d S . .
O4 O 0.1169(2) 0.9187(4) 0.1191(3) 0.0199(6) Uani 1 1 d . . .
O5 O -0.1126(3) 0.7728(4) 0.4048(4) 0.0245(7) Uani 1 1 d . . .
O6 O -0.2476(3) 0.1130(4) 0.4174(3) 0.0235(7) Uani 1 1 d . . .
O7 O 0.1482(2) 0.5870(4) 0.1171(3) 0.0205(6) Uani 1 1 d . . .
O8 O -0.2192(3) 0.3904(4) 0.4137(4) 0.0261(8) Uani 1 1 d . . .

loop_
_atom_site_aniso_label
_atom_site_aniso_U_11
_atom_site_aniso_U_22
_atom_site_aniso_U_33
_atom_site_aniso_U_23
_atom_site_aniso_U_13
_atom_site_aniso_U_12
Gd1 0.01134(18) 0.0086(2) 0.00962(17) 0.00017(8) 0.000 0.000
P1 0.0112(5) 0.0091(5) 0.0119(4) 0.0001(3) 0.0005(3) -0.0012(3)
P2 0.0115(5) 0.0106(6) 0.0083(5) 0.0005(5) 0.000 0.000
P3 0.0111(6) 0.0096(6) 0.0149(6) 0.0001(5) 0.000 0.000
P4 0.0105(5) 0.0081(6) 0.0124(5) -0.0007(5) 0.000 0.000
O1 0.0180(16) 0.0150(18) 0.0218(16) -0.0038(11) 0.0075(11) -0.0066(12)
O2 0.027(2) 0.009(2) 0.019(2) -0.0005(14) 0.000 0.000
O3 0.031(2) 0.025(3) 0.0103(18) -0.0025(18) 0.000 0.000
O4 0.0239(15) 0.0153(15) 0.0206(14) 0.0013(11) 0.0039(11) -0.0066(12)
O5 0.0277(17) 0.0308(19) 0.0150(14) -0.0008(12) 0.0096(13) 0.0025(14)
O6 0.0235(15) 0.0290(19) 0.0179(14) 0.0013(13) 0.0003(12) -0.0145(15)
O7 0.0176(13) 0.0197(16) 0.0243(14) -0.0031(12) 0.0058(11) 0.0069(12)
O8 0.0368(19) 0.0182(17) 0.0234(15) 0.0075(13) 0.0120(13) 0.0158(14)

loop_
_atom_type_symbol
_atom_type_description
_atom_type_scat_dispersion_real
_atom_type_scat_dispersion_imag
_atom_type_scat_source
O O 0.0106 0.0060 'International Tables Vol C Tables 4.2.6.8 and 6.1.1.4'
P P 0.1023 0.0942 'International Tables Vol C Tables 4.2.6.8 and 6.1.1.4'
Gd Gd -0.1653 3.9035 'International Tables Vol C Tables 4.2.6.8 and 6.1.1.4'

loop_
_geom_angle_atom_site_label_1
_geom_angle_atom_site_label_2
_geom_angle_atom_site_label_3
_geom_angle
_geom_angle_site_symmetry_1
_geom_angle_site_symmetry_3
O7 Gd1 O7 109.84(17) 8 .
O7 Gd1 O4 144.38(11) 8 .
O7 Gd1 O4 76.35(12) . .
O7 Gd1 O4 76.35(12) 8 8
O7 Gd1 O4 144.38(11) . 8
O4 Gd1 O4 79.70(16) . 8
O7 Gd1 O3 72.52(10) 8 5_565
O7 Gd1 O3 72.52(10) . 5_565
O4 Gd1 O3 76.54(12) . 5_565
O4 Gd1 O3 76.54(12) 8 5_565
O7 Gd1 O5 142.57(12) 8 8
O7 Gd1 O5 79.53(12) . 8
O4 Gd1 O5 72.50(12) . 8
O4 Gd1 O5 117.61(12) 8 8
O3 Gd1 O5 142.23(10) 5_565 8
O7 Gd1 O5 79.53(12) 8 .
O7 Gd1 O5 142.57(12) . .
O4 Gd1 O5 117.61(12) . .
O4 Gd1 O5 72.50(12) 8 .
O3 Gd1 O5 142.23(10) 5_565 .
O5 Gd1 O5 73.21(19) 8 .
O7 Gd1 O2 70.78(9) 8 .
O7 Gd1 O2 70.78(9) . .
O4 Gd1 O2 139.79(8) . .
O4 Gd1 O2 139.79(8) 8 .
O3 Gd1 O2 113.54(16) 5_565 .
O5 Gd1 O2 79.21(11) 8 .
O5 Gd1 O2 79.21(11) . .
O5 P1 O8 116.7(2) 4_566 .
O5 P1 O6 117.0(2) 4_566 .
O8 P1 O6 104.2(2) . .
O5 P1 O1 115.0(2) 4_566 .
O8 P1 O1 101.69(19) . .
O6 P1 O1 99.79(18) . .
O3 P2 O2 122.4(3) . .
O3 P2 O1 106.79(17) . 8
O2 P2 O1 109.89(16) . 8
O3 P2 O1 106.79(17) . .
O2 P2 O1 109.89(16) . .
O1 P2 O1 98.3(3) 8 .
O7 P3 O7 123.2(3) 4_565 .
O7 P3 O8 109.89(18) 4_565 6_656
O7 P3 O8 105.61(17) . 6_656
O7 P3 O8 105.61(17) 4_565 7_665
O7 P3 O8 109.89(18) . 7_665
O8 P3 O8 100.3(3) 6_656 7_665
O4 P4 O4 121.3(3) 4_575 .
O4 P4 O6 110.73(19) 4_575 6_666
O4 P4 O6 106.19(17) . 6_666
O4 P4 O6 106.19(17) 4_575 7_665
O4 P4 O6 110.73(19) . 7_665
O6 P4 O6 99.6(3) 6_666 7_665
P1 O1 P2 132.6(2) . .
P2 O2 Gd1 129.7(2) . .
P2 O3 Gd1 174.3(3) . 5_565
P4 O4 Gd1 148.81(19) . .
P1 O5 Gd1 163.6(2) 4_566 .
P1 O6 P4 141.5(2) . 6_546
P3 O7 Gd1 147.8(2) . .
P1 O8 P3 134.7(2) . 6_556

loop_
_geom_bond_atom_site_label_1
_geom_bond_atom_site_label_2
_geom_bond_distance
_geom_bond_site_symmetry_2
Gd1 O7 2.352(3) 8
Gd1 O7 2.352(3) .
Gd1 O4 2.370(3) .
Gd1 O4 2.370(3) 8
Gd1 O3 2.441(5) 5_565
Gd1 O5 2.453(3) 8
Gd1 O5 2.453(3) .
Gd1 O2 2.470(5) .
P1 O5 1.460(3) 4_566
P1 O8 1.550(3) .
P1 O6 1.550(3) .
P1 O1 1.555(3) .
P2 O3 1.467(5) .
P2 O2 1.468(5) .
P2 O1 1.617(4) 8
P2 O1 1.617(4) .
P3 O7 1.469(3) 4_565
P3 O7 1.469(3) .
P3 O8 1.599(3) 6_656
P3 O8 1.599(3) 7_665
P4 O4 1.467(3) 4_575
P4 O4 1.467(3) .
P4 O6 1.612(3) 6_666
P4 O6 1.612(3) 7_665
O3 Gd1 2.441(5) 5_565
O5 P1 1.460(3) 4_566
O6 P4 1.612(3) 6_546
O8 P3 1.599(3) 6_556

_cod_database_fobs_code 1560904
